data_2210039
loop_
_publ_author_name
'Michiue, Kenji'
'Steele, Ian'
'Casagrande, Osvaldo L.'
'Jordan, Richard F.'

_publ_section_title
;
 Trichloro[tris(3-mesitylpyrazol-1-yl)borohydrido]titanium
 dichloromethane disolvate
;
_journal_coeditor_code AC2031
_journal_issue 9
_journal_name_full 'Acta Crystallographica Section E'
_journal_page_first m2297
_journal_page_last m2298
_journal_paper_doi 10.1107/S1600536806032788
_journal_volume 62
_journal_year 2006
_chemical_formula_iupac '[Ti (C36 H40 B N6) Cl3], 2C H2 Cl2'
_chemical_formula_moiety 'C36 H40 B Cl3 N6 Ti, 2C H2 Cl2'
_chemical_formula_sum 'C38 H44 B Cl7 N6 Ti'
_chemical_formula_weight 891.65
_chemical_name_systematic
;
Trichloro[tris(3-mesitylpyrazol-1-yl)borohydrido]titanium dichloromethane
disolvate
;
_space_group_IT_number 11
_symmetry_cell_setting monoclinic
_symmetry_space_group_name_Hall '-P 2yb'
_symmetry_space_group_name_H-M 'P 1 21/m 1'
_atom_sites_solution_hydrogens geom
_atom_sites_solution_primary direct
_atom_sites_solution_secondary difmap
_audit_creation_method SHELXTL
_cell_angle_alpha 90.00
_cell_angle_beta 96.484(5)
_cell_angle_gamma 90.00
_cell_formula_units_Z 2
_cell_length_a 7.964(3)
_cell_length_b 22.940(7)
_cell_length_c 11.844(4)
_cell_measurement_reflns_used 1024
_cell_measurement_temperature 130(2)
_cell_measurement_theta_max 25.03
_cell_measurement_theta_min 2.48
_cell_volume 2150.0(13)
_computing_cell_refinement 'SAINT-Plus (Bruker, 2002)'
_computing_data_collection 'SMART (Bruker, 2002)'
_computing_data_reduction 'SADABS (Bruker, 2002)'
_computing_molecular_graphics SHELXTL
_computing_publication_material SHELXTL
_computing_structure_refinement SHELXTL
_computing_structure_solution 'SHELXTL (Bruker, 2002)'
_diffrn_ambient_temperature 133(2)
_diffrn_detector_area_resol_mean 8.33
_diffrn_measured_fraction_theta_full 0.998
_diffrn_measured_fraction_theta_max 0.998
_diffrn_measurement_device_type 'Bruker SMART APEX CCD'
_diffrn_measurement_method '\w scans'
_diffrn_radiation_monochromator graphite
_diffrn_radiation_source 'fine-focus sealed tube'
_diffrn_radiation_type MoK\a
_diffrn_radiation_wavelength 0.71073
_diffrn_reflns_av_R_equivalents 0.0469
_diffrn_reflns_av_sigmaI/netI 0.0429
_diffrn_reflns_limit_h_max 9
_diffrn_reflns_limit_h_min -9
_diffrn_reflns_limit_k_max 25
_diffrn_reflns_limit_k_min -27
_diffrn_reflns_limit_l_max 14
_diffrn_reflns_limit_l_min -14
_diffrn_reflns_number 16493
_diffrn_reflns_theta_full 25.03
_diffrn_reflns_theta_max 25.03
_diffrn_reflns_theta_min 2.48
_diffrn_standards_decay_% 0
_diffrn_standards_number 0
_exptl_absorpt_coefficient_mu 0.669
_exptl_absorpt_correction_T_max 0.90
_exptl_absorpt_correction_T_min 0.670
_exptl_absorpt_correction_type multi-scan
_exptl_absorpt_process_details '(SADABS; Bruker, 2002)'
_exptl_crystal_colour red
_exptl_crystal_density_diffrn 1.377
_exptl_crystal_density_method 'not measured'
_exptl_crystal_description rod
_exptl_crystal_F_000 920
_exptl_crystal_size_max 0.45
_exptl_crystal_size_mid 0.15
_exptl_crystal_size_min 0.15
_refine_diff_density_max 0.917
_refine_diff_density_min -0.641
_refine_ls_extinction_method none
_refine_ls_goodness_of_fit_ref 1.051
_refine_ls_hydrogen_treatment constr
_refine_ls_matrix_type full
_refine_ls_number_parameters 264
_refine_ls_number_reflns 3894
_refine_ls_number_restraints 0
_refine_ls_restrained_S_all 1.051
_refine_ls_R_factor_all 0.0611
_refine_ls_R_factor_gt 0.0454
_refine_ls_shift/su_max 0.002
_refine_ls_shift/su_mean 0.000
_refine_ls_structure_factor_coef Fsqd
_refine_ls_weighting_details 'calc w=1/[\s^2^(Fo^2^)+(0.0635P)^2^+0.8057P] where P=(Fo^2^+2Fc^2^)/3'
_refine_ls_weighting_scheme calc
_refine_ls_wR_factor_gt 0.1150
_refine_ls_wR_factor_ref 0.1199
_reflns_number_gt 3026
_reflns_number_total 3894
_reflns_threshold_expression I>2\s(I)
_cod_data_source_file ac2031.cif
_cod_data_source_block I
_cod_original_cell_volume 2149.9(12)
_cod_original_sg_symbol_H-M 'P 21/m'
_cod_database_code 2210039
_cod_database_fobs_code 2210039

loop_
_symmetry_equiv_pos_as_xyz
'x, y, z'
'-x, y+1/2, -z'
'-x, -y, -z'
'x, -y-1/2, z'

loop_
_atom_site_type_symbol
_atom_site_label
_atom_site_fract_x
_atom_site_fract_y
_atom_site_fract_z
_atom_site_U_iso_or_equiv
_atom_site_adp_type
_atom_site_calc_flag
_atom_site_refinement_flags
_atom_site_occupancy
H H22 0.639(5) 0.7500 0.650(3) 0.028(9) Uiso d S 1
B B1 0.4971(5) 0.7500 0.6513(4) 0.0233(10) Uani d S 1
C C1 0.4819(5) 0.7500 0.4314(4) 0.0367(11) Uani d S 1
H H1 0.5999 0.7500 0.4258 0.044 Uiso calc SR 1
C C2 0.3559(6) 0.7500 0.3407(4) 0.0447(13) Uani d S 1
H H2 0.3701 0.7500 0.2622 0.054 Uiso calc SR 1
C C3 0.2029(5) 0.7500 0.3890(3) 0.0284(10) Uani d S 1
C C4 0.0332(5) 0.7500 0.3203(3) 0.0262(10) Uani d S 1
C C5 -0.0404(4) 0.69637(14) 0.2806(2) 0.0285(7) Uani d . 1
C C6 -0.1875(4) 0.69778(15) 0.2040(3) 0.0329(7) Uani d . 1
H H6 -0.2392 0.6620 0.1793 0.040 Uiso calc R 1
C C7 -0.2611(5) 0.7500 0.1624(4) 0.0339(11) Uani d S 1
C C8 0.0429(4) 0.63853(15) 0.3128(3) 0.0404(8) Uani d . 1
H H8A -0.0415 0.6073 0.3022 0.061 Uiso calc R 1
H H8B 0.0915 0.6397 0.3926 0.061 Uiso calc R 1
H H8C 0.1327 0.6311 0.2645 0.061 Uiso calc R 1
C C9 -0.4118(6) 0.7500 0.0706(4) 0.0538(15) Uani d S 1
H H9A -0.3767 0.7652 -0.0004 0.081 Uiso calc PR 0.50
H H9B -0.5016 0.7747 0.0948 0.081 Uiso calc PR 0.50
H H9C -0.4540 0.7101 0.0585 0.081 Uiso calc PR 0.50
C C10 0.5326(4) 0.65091(14) 0.7567(3) 0.0319(7) Uani d . 1
H H10 0.6518 0.6475 0.7589 0.038 Uiso calc R 1
C C11 0.4259(4) 0.61060(15) 0.7996(3) 0.0364(8) Uani d . 1
H H11 0.4576 0.5747 0.8358 0.044 Uiso calc R 1
C C12 0.2624(3) 0.63349(13) 0.7788(2) 0.0257(7) Uani d . 1
C C13 0.1100(3) 0.60693(13) 0.8215(2) 0.0253(7) Uani d . 1
C C14 0.0755(4) 0.62181(14) 0.9326(2) 0.0282(7) Uani d . 1
C C15 -0.0548(4) 0.59238(14) 0.9795(3) 0.0302(7) Uani d . 1
H H15 -0.0795 0.6028 1.0534 0.036 Uiso calc R 1
C C16 -0.1489(3) 0.54844(13) 0.9215(3) 0.0279(7) Uani d . 1
C C17 -0.1124(4) 0.53415(13) 0.8118(3) 0.0287(7) Uani d . 1
H H17 -0.1771 0.5048 0.7705 0.034 Uiso calc R 1
C C18 0.0178(3) 0.56223(13) 0.7612(2) 0.0268(7) Uani d . 1
C C19 0.1846(4) 0.66517(15) 1.0057(3) 0.0364(8) Uani d . 1
H H19A 0.1141 0.6867 1.0541 0.055 Uiso calc R 1
H H19B 0.2368 0.6926 0.9566 0.055 Uiso calc R 1
H H19C 0.2731 0.6441 1.0535 0.055 Uiso calc R 1
C C20 -0.2821(4) 0.51609(15) 0.9790(3) 0.0363(8) Uani d . 1
H H20A -0.2274 0.4938 1.0435 0.054 Uiso calc R 1
H H20B -0.3439 0.4894 0.9245 0.054 Uiso calc R 1
H H20C -0.3612 0.5442 1.0062 0.054 Uiso calc R 1
C C21 0.0609(4) 0.54097(15) 0.6464(3) 0.0385(8) Uani d . 1
H H21A 0.0879 0.5744 0.6003 0.058 Uiso calc R 1
H H21B -0.0361 0.5200 0.6075 0.058 Uiso calc R 1
H H21C 0.1586 0.5148 0.6575 0.058 Uiso calc R 1
C C22 0.4094(5) 0.4100(3) 0.5924(4) 0.0907(18) Uani d . 1
H H22A 0.3766 0.3684 0.5938 0.109 Uiso calc R 1
H H22B 0.3088 0.4323 0.5601 0.109 Uiso calc R 1
Cl Cl1 -0.08270(8) 0.67738(3) 0.56819(6) 0.02569(19) Uani d . 1
Cl Cl2 -0.04479(11) 0.7500 0.81292(8) 0.0247(2) Uani d S 1
Cl Cl3 0.5645(2) 0.41766(7) 0.50458(11) 0.0986(5) Uani d . 1
Cl Cl4 0.46653(14) 0.43332(5) 0.73188(9) 0.0697(3) Uani d . 1
N N1 0.2351(4) 0.7500 0.5048(3) 0.0222(7) Uani d S 1
N N2 0.4099(4) 0.7500 0.5285(3) 0.0236(8) Uani d S 1
N N3 0.2685(3) 0.68602(10) 0.72349(19) 0.0214(5) Uani d . 1
N N4 0.4384(3) 0.69543(10) 0.71174(19) 0.0241(5) Uani d . 1
Ti Ti1 0.07869(8) 0.7500 0.65196(6) 0.01901(19) Uani d S 1

loop_
_atom_site_aniso_label
_atom_site_aniso_U_11
_atom_site_aniso_U_22
_atom_site_aniso_U_33
_atom_site_aniso_U_12
_atom_site_aniso_U_13
_atom_site_aniso_U_23
B1 0.012(2) 0.030(3) 0.028(2) 0.000 0.0032(18) 0.000
C1 0.017(2) 0.063(3) 0.032(2) 0.000 0.0131(18) 0.000
C2 0.028(3) 0.083(4) 0.025(2) 0.000 0.0102(19) 0.000
C3 0.023(2) 0.038(3) 0.024(2) 0.000 0.0052(17) 0.000
C4 0.022(2) 0.038(3) 0.020(2) 0.000 0.0084(17) 0.000
C5 0.0243(16) 0.0371(19) 0.0255(16) 0.0026(13) 0.0094(12) -0.0023(13)
C6 0.0274(17) 0.042(2) 0.0301(17) -0.0073(14) 0.0068(13) -0.0076(15)
C7 0.021(2) 0.057(3) 0.024(2) 0.000 0.0043(18) 0.000
C8 0.046(2) 0.038(2) 0.0376(19) 0.0090(16) 0.0083(16) -0.0027(15)
C9 0.024(3) 0.097(5) 0.039(3) 0.000 -0.005(2) 0.000
C10 0.0146(14) 0.041(2) 0.0401(18) 0.0080(13) 0.0009(13) 0.0046(15)
C11 0.0216(16) 0.040(2) 0.048(2) 0.0078(14) 0.0034(14) 0.0141(16)
C12 0.0202(15) 0.0304(17) 0.0262(15) 0.0017(13) 0.0019(12) 0.0032(13)
C13 0.0172(14) 0.0271(17) 0.0314(16) 0.0040(12) 0.0020(12) 0.0072(13)
C14 0.0239(15) 0.0319(17) 0.0275(16) 0.0006(13) -0.0023(12) 0.0058(13)
C15 0.0280(16) 0.0358(19) 0.0274(16) 0.0029(14) 0.0054(13) 0.0049(14)
C16 0.0180(15) 0.0313(18) 0.0344(17) 0.0056(13) 0.0037(12) 0.0090(14)
C17 0.0225(15) 0.0266(17) 0.0361(17) -0.0007(13) -0.0010(13) 0.0015(14)
C18 0.0216(15) 0.0277(17) 0.0311(16) 0.0028(13) 0.0023(12) 0.0019(13)
C19 0.0357(18) 0.042(2) 0.0303(17) -0.0093(15) -0.0007(14) 0.0038(15)
C20 0.0228(16) 0.041(2) 0.046(2) -0.0028(14) 0.0048(14) 0.0117(16)
C21 0.0394(19) 0.037(2) 0.0407(19) 0.0007(16) 0.0102(15) -0.0034(16)
C22 0.047(3) 0.125(5) 0.098(4) -0.003(3) 0.001(2) -0.068(3)
Cl1 0.0169(3) 0.0315(4) 0.0286(4) -0.0026(3) 0.0025(3) -0.0034(3)
Cl2 0.0145(5) 0.0377(6) 0.0223(5) 0.000 0.0043(4) 0.000
Cl3 0.1340(13) 0.1005(11) 0.0655(8) 0.0310(9) 0.0306(8) -0.0035(7)
Cl4 0.0732(8) 0.0805(8) 0.0561(6) -0.0222(6) 0.0095(5) -0.0159(6)
N1 0.0109(16) 0.030(2) 0.0267(18) 0.000 0.0042(13) 0.000
N2 0.0102(16) 0.035(2) 0.0256(18) 0.000 0.0043(13) 0.000
N3 0.0114(11) 0.0289(14) 0.0241(12) -0.0026(10) 0.0030(9) 0.0005(10)
N4 0.0112(11) 0.0311(14) 0.0298(13) 0.0023(10) 0.0021(10) 0.0004(11)
Ti1 0.0099(3) 0.0266(4) 0.0207(4) 0.000 0.0030(3) 0.000

loop_
_atom_type_symbol
_atom_type_description
_atom_type_scat_dispersion_real
_atom_type_scat_dispersion_imag
_atom_type_scat_source
C C 0.0033 0.0016 'International Tables Vol C Tables 4.2.6.8 and 6.1.1.4'
H H 0.0000 0.0000 'International Tables Vol C Tables 4.2.6.8 and 6.1.1.4'
B B 0.0013 0.0007 'International Tables Vol C Tables 4.2.6.8 and 6.1.1.4'
N N 0.0061 0.0033 'International Tables Vol C Tables 4.2.6.8 and 6.1.1.4'
Cl Cl 0.1484 0.1585 'International Tables Vol C Tables 4.2.6.8 and 6.1.1.4'
Ti Ti 0.2776 0.4457 'International Tables Vol C Tables 4.2.6.8 and 6.1.1.4'

loop_
_geom_angle_atom_site_label_1
_geom_angle_atom_site_label_2
_geom_angle_atom_site_label_3
_geom_angle_site_symmetry_1
_geom_angle_site_symmetry_3
_geom_angle
_geom_angle_publ_flag
N2 B1 N4 . 4_575 108.1(2) ?
N2 B1 H22 . . 109.2(18) ?
N4 B1 H22 4_575 . 111.3(9) ?
N4 B1 H22 . . 111.3(9) ?
N2 C1 C2 . . 108.8(4) ?
N2 C1 H1 . . 125.6 ?
C2 C1 H1 . . 125.6 ?
C1 C2 C3 . . 105.7(4) ?
C1 C2 H2 . . 127.2 ?
C3 C2 H2 . . 127.2 ?
N1 C3 C2 . . 109.7(4) ?
N1 C3 C4 . . 126.9(3) ?
C2 C3 C4 . . 123.4(4) ?
C5 C4 C5 . 4_575 120.1(4) ?
C5 C4 C3 . . 119.58(19) ?
C5 C4 C3 4_575 . 119.58(19) ?
C6 C5 C4 . . 118.6(3) ?
C6 C5 C8 . . 119.7(3) ?
C4 C5 C8 . . 121.6(3) ?
C7 C6 C5 . . 122.4(3) ?
C7 C6 H6 . . 118.8 ?
C5 C6 H6 . . 118.8 ?
C6 C7 C6 4_575 . 117.8(4) ?
C6 C7 C9 4_575 . 121.1(2) ?
C6 C7 C9 . . 121.1(2) ?
C5 C8 H8A . . 109.5 ?
C5 C8 H8B . . 109.5 ?
H8A C8 H8B . . 109.5 ?
C5 C8 H8C . . 109.5 ?
H8A C8 H8C . . 109.5 ?
H8B C8 H8C . . 109.5 ?
C7 C9 H9A . . 109.5 ?
C7 C9 H9B . . 109.5 ?
H9A C9 H9B . . 109.5 ?
C7 C9 H9C . . 109.5 ?
H9A C9 H9C . . 109.5 ?
H9B C9 H9C . . 109.5 ?
N4 C10 C11 . . 108.3(2) ?
N4 C10 H10 . . 125.9 ?
C11 C10 H10 . . 125.9 ?
C10 C11 C12 . . 106.3(3) ?
C10 C11 H11 . . 126.8 ?
C12 C11 H11 . . 126.8 ?
N3 C12 C11 . . 109.3(3) ?
N3 C12 C13 . . 126.2(2) ?
C11 C12 C13 . . 124.2(3) ?
C18 C13 C14 . . 120.1(3) ?
C18 C13 C12 . . 121.4(3) ?
C14 C13 C12 . . 117.8(3) ?
C15 C14 C13 . . 118.8(3) ?
C15 C14 C19 . . 119.2(3) ?
C13 C14 C19 . . 121.8(3) ?
C16 C15 C14 . . 122.3(3) ?
C16 C15 H15 . . 118.9 ?
C14 C15 H15 . . 118.9 ?
C15 C16 C17 . . 118.1(3) ?
C15 C16 C20 . . 119.8(3) ?
C17 C16 C20 . . 122.0(3) ?
C16 C17 C18 . . 121.8(3) ?
C16 C17 H17 . . 119.1 ?
C18 C17 H17 . . 119.1 ?
C13 C18 C17 . . 118.9(3) ?
C13 C18 C21 . . 122.0(3) ?
C17 C18 C21 . . 119.0(3) ?
C14 C19 H19A . . 109.5 ?
C14 C19 H19B . . 109.5 ?
H19A C19 H19B . . 109.5 ?
C14 C19 H19C . . 109.5 ?
H19A C19 H19C . . 109.5 ?
H19B C19 H19C . . 109.5 ?
C16 C20 H20A . . 109.5 ?
C16 C20 H20B . . 109.5 ?
H20A C20 H20B . . 109.5 ?
C16 C20 H20C . . 109.5 ?
H20A C20 H20C . . 109.5 ?
H20B C20 H20C . . 109.5 ?
C18 C21 H21A . . 109.5 ?
C18 C21 H21B . . 109.5 ?
H21A C21 H21B . . 109.5 ?
C18 C21 H21C . . 109.5 ?
H21A C21 H21C . . 109.5 ?
H21B C21 H21C . . 109.5 ?
Cl3 C22 Cl4 . . 114.5(3) ?
Cl3 C22 H22A . . 108.6 ?
Cl4 C22 H22A . . 108.6 ?
Cl3 C22 H22B . . 108.6 ?
Cl4 C22 H22B . . 108.6 ?
H22A C22 H22B . . 107.6 ?
C3 N1 N2 . . 105.8(3) ?
C3 N1 Ti1 . . 136.0(3) ?
N2 N1 Ti1 . . 118.3(2) yes
N4 N3 Ti1 . . 119.33(17) yes
N3 Ti1 N1 . . 83.25(8) yes
N3 Ti1 N3 4_575 . 83.40(12) yes
N3 Ti1 Cl1 . . 90.53(6) yes
N1 Ti1 Cl1 . . 89.83(6) yes
N3 Ti1 Cl2 . . 91.19(6) yes
Cl2 Ti1 N1 . . 172.53(9) yes
N3 Ti1 Cl1 4_575 . 171.27(6) yes
N3 Ti1 Cl2 4_575 . 91.19(6) yes
Cl1 Ti1 Cl1 . 4_575 94.78(5) yes
Cl2 Ti1 Cl1 . . 95.22(3) yes
N2 B1 N4 . . 108.1(2) yes
N4 B1 N4 4_575 . 108.7(3) yes
C1 N2 N1 . . 110.1(3) ?
C1 N2 B1 . . 128.3(3) ?
N1 N2 B1 . . 121.7(3) ?
C12 N3 N4 . . 105.7(2) ?
C12 N3 Ti1 . . 134.96(18) ?
C10 N4 N3 . . 110.4(2) ?
C10 N4 B1 . . 128.2(3) ?
N3 N4 B1 . . 121.4(2) ?
N3 Ti1 N1 4_575 . 83.25(8) ?
N3 Ti1 Cl1 4_575 4_575 90.53(6) ?
N3 Ti1 Cl1 . 4_575 171.27(6) ?
Cl2 Ti1 Cl1 . 4_575 95.22(3) ?
N1 Ti1 Cl1 . 4_575 89.83(6) ?

loop_
_geom_bond_atom_site_label_1
_geom_bond_atom_site_label_2
_geom_bond_site_symmetry_2
_geom_bond_distance
_geom_bond_publ_flag
B1 N4 4_575 1.541(4) ?
B1 H22 . 1.13(4) ?
C1 N2 . 1.341(5) ?
C1 C2 . 1.385(6) ?
C1 H1 . 0.9500 ?
C2 C3 . 1.403(6) ?
C2 H2 . 0.9500 ?
C3 N1 . 1.367(5) ?
C3 C4 . 1.497(6) ?
C4 C5 . 1.420(4) ?
C4 C5 4_575 1.420(4) ?
C5 C6 . 1.399(4) ?
C5 C8 . 1.513(4) ?
C6 C7 . 1.399(4) ?
C6 H6 . 0.9500 ?
C7 C6 4_575 1.399(4) ?
C7 C9 . 1.525(6) ?
C8 H8A . 0.9800 ?
C8 H8B . 0.9800 ?
C8 H8C . 0.9800 ?
C9 H9A . 0.9800 ?
C9 H9B . 0.9800 ?
C9 H9C . 0.9800 ?
C10 N4 . 1.341(4) ?
C10 C11 . 1.390(4) ?
C10 H10 . 0.9500 ?
C11 C12 . 1.399(4) ?
C11 H11 . 0.9500 ?
C12 N3 . 1.375(4) ?
C12 C13 . 1.497(4) ?
C13 C18 . 1.408(4) ?
C13 C14 . 1.416(4) ?
C14 C15 . 1.404(4) ?
C14 C19 . 1.525(4) ?
C15 C16 . 1.391(4) ?
C15 H15 . 0.9500 ?
C16 C17 . 1.401(4) ?
C16 C20 . 1.518(4) ?
C17 C18 . 1.411(4) ?
C17 H17 . 0.9500 ?
C18 C21 . 1.519(4) ?
C19 H19A . 0.9800 ?
C19 H19B . 0.9800 ?
C19 H19C . 0.9800 ?
C20 H20A . 0.9800 ?
C20 H20B . 0.9800 ?
C20 H20C . 0.9800 ?
C21 H21A . 0.9800 ?
C21 H21B . 0.9800 ?
C21 H21C . 0.9800 ?
C22 Cl3 . 1.711(5) ?
C22 Cl4 . 1.748(5) ?
C22 H22A . 0.9900 ?
C22 H22B . 0.9900 ?
Ti1 N1 . 2.253(3) yes
Ti1 N3 . 2.206(2) yes
B1 N2 . 1.539(6) yes
Ti1 Cl1 . 2.2635(9) yes
Ti1 Cl2 . 2.2417(12) yes
B1 N4 . 1.541(4) yes
N1 N2 . 1.389(4) ?
N3 N4 . 1.393(3) ?
Ti1 N3 4_575 2.206(2) ?
Ti1 Cl1 4_575 2.2635(9) ?

loop_
_geom_torsion_atom_site_label_1
_geom_torsion_atom_site_label_2
_geom_torsion_atom_site_label_3
_geom_torsion_atom_site_label_4
_geom_torsion_site_symmetry_1
_geom_torsion_site_symmetry_4
_geom_torsion
N2 C1 C2 C3 . . 0.000(2)
C1 C2 C3 N1 . . 0.000(2)
C1 C2 C3 C4 . . 180.0000(10)
N1 C3 C4 C5 . . -94.9(3)
C2 C3 C4 C5 . . 85.1(3)
N1 C3 C4 C5 . 4_575 94.9(3)
C2 C3 C4 C5 . 4_575 -85.1(3)
C5 C4 C5 C6 4_575 . -1.2(5)
C3 C4 C5 C6 . . -171.4(3)
C5 C4 C5 C8 4_575 . 174.5(2)
C3 C4 C5 C8 . . 4.3(5)
C4 C5 C6 C7 . . 2.1(5)
C8 C5 C6 C7 . . -173.6(3)
C5 C6 C7 C6 . 4_575 -3.0(6)
C5 C6 C7 C9 . . 174.3(3)
N4 C10 C11 C12 . . -0.5(4)
C10 C11 C12 N3 . . 0.7(4)
C10 C11 C12 C13 . . -173.7(3)
N3 C12 C13 C18 . . 101.1(4)
C11 C12 C13 C18 . . -85.5(4)
N3 C12 C13 C14 . . -88.2(4)
C11 C12 C13 C14 . . 85.3(4)
C18 C13 C14 C15 . . -1.8(4)
C12 C13 C14 C15 . . -172.6(3)
C18 C13 C14 C19 . . 173.2(3)
C12 C13 C14 C19 . . 2.3(4)
C13 C14 C15 C16 . . 1.2(4)
C19 C14 C15 C16 . . -173.9(3)
C14 C15 C16 C17 . . -0.9(4)
C14 C15 C16 C20 . . 176.9(3)
C15 C16 C17 C18 . . 1.2(4)
C20 C16 C17 C18 . . -176.5(3)
C14 C13 C18 C17 . . 2.1(4)
C12 C13 C18 C17 . . 172.6(3)
C14 C13 C18 C21 . . -174.3(3)
C12 C13 C18 C21 . . -3.8(4)
C16 C17 C18 C13 . . -1.8(4)
C16 C17 C18 C21 . . 174.7(3)
C2 C3 N1 N2 . . 0.0000(10)
C4 C3 N1 N2 . . 180.000(2)
C2 C3 N1 Ti1 . . 180.000(2)
C4 C3 N1 Ti1 . . 0.0000(10)
C2 C1 N2 N1 . . 0.000(2)
C2 C1 N2 B1 . . 180.000(3)
C3 N1 N2 C1 . . 0.0
Ti1 N1 N2 C1 . . 180.0000(10)
C3 N1 N2 B1 . . 180.000(2)
Ti1 N1 N2 B1 . . 0.0000(10)
N4 B1 N2 C1 4_575 . 121.2(2)
N4 B1 N2 C1 . . -121.2(2)
N4 B1 N2 N1 4_575 . -58.8(2)
N4 B1 N2 N1 . . 58.8(2)
C11 C12 N3 N4 . . -0.7(3)
C13 C12 N3 N4 . . 173.6(3)
C11 C12 N3 Ti1 . . 176.9(2)
C13 C12 N3 Ti1 . . -8.8(4)
C11 C10 N4 N3 . . 0.1(3)
C11 C10 N4 B1 . . -178.3(3)
C12 N3 N4 C10 . . 0.4(3)
Ti1 N3 N4 C10 . . -177.68(19)
C12 N3 N4 B1 . . 178.9(3)
Ti1 N3 N4 B1 . . 0.8(3)
N2 B1 N4 C10 . . 118.4(3)
N4 B1 N4 C10 4_575 . -124.4(3)
N2 B1 N4 N3 . . -59.9(3)
N4 B1 N4 N3 4_575 . 57.3(4)
C12 N3 Ti1 N3 . 4_575 140.3(2)
N4 N3 Ti1 N3 . 4_575 -42.4(2)
C12 N3 Ti1 Cl2 . . 49.2(3)
N4 N3 Ti1 Cl2 . . -133.44(18)
C12 N3 Ti1 N1 . . -135.8(3)
N4 N3 Ti1 N1 . . 41.57(18)
C12 N3 Ti1 Cl1 . . -46.0(3)
N4 N3 Ti1 Cl1 . . 131.33(18)
C3 N1 Ti1 N3 . 4_575 -137.94(6)
N2 N1 Ti1 N3 . 4_575 42.06(6)
C3 N1 Ti1 N3 . . 137.94(6)
N2 N1 Ti1 N3 . . -42.06(6)
C3 N1 Ti1 Cl1 . . 47.39(2)
N2 N1 Ti1 Cl1 . . -132.61(2)
C3 N1 Ti1 Cl1 . 4_575 -47.39(2)
N2 N1 Ti1 Cl1 . 4_575 132.61(2)
